data_2217534
loop_
_publ_author_name
'Ono, Katsuhiko'
'Tomura, Masaaki'
'Saito, Katsuhiro'

_publ_section_title
;
 Diethyl 2,3-dihydrothieno[3,4-<i>b</i>]-1,4-dioxine-5,7-dicarboxylate
;
_journal_coeditor_code HG2368
_journal_issue 2
_journal_name_full 'Acta Crystallographica Section E'
_journal_page_first o468
_journal_page_last o468
_journal_paper_doi 10.1107/S1600536808000937
_journal_volume 64
_journal_year 2008
_chemical_formula_iupac 'C12 H14 O6 S'
_chemical_formula_moiety 'C12 H14 O6 S'
_chemical_formula_sum 'C12 H14 O6 S'
_chemical_formula_weight 286.30
_chemical_name_systematic
;
Diethyl 2,3-dihydrothieno[3,4-<i>b</i>]-1,4-dioxine-5,7-dicarboxylate
;
_space_group_IT_number 2
_symmetry_cell_setting triclinic
_symmetry_space_group_name_Hall '-P 1'
_symmetry_space_group_name_H-M 'P -1'
_atom_sites_solution_hydrogens geom
_atom_sites_solution_primary direct
_atom_sites_solution_secondary difmap
_cell_angle_alpha 94.294(7)
_cell_angle_beta 92.024(9)
_cell_angle_gamma 105.641(9)
_cell_formula_units_Z 2
_cell_length_a 4.6805(8)
_cell_length_b 8.3673(17)
_cell_length_c 17.351(3)
_cell_measurement_reflns_used 1654
_cell_measurement_temperature 295.0(10)
_cell_measurement_theta_max 27.48
_cell_measurement_theta_min 3.31
_cell_volume 651.4(2)
_computing_cell_refinement 'CrystalClear (Rigaku/MSC, 2001)'
_computing_data_collection 'CrystalClear (Rigaku/MSC, 2001)'
_computing_data_reduction 'CrystalClear (Rigaku/MSC, 2001)'
_computing_molecular_graphics
;
<i>PLATON</i> (Spek, 2003) and <i>MERCURY</i> (Macrae <i>et al.</i>,
2006)
;
_computing_publication_material 'SHELXL97 (Sheldrick, 2008)'
_computing_structure_refinement 'SHELXL97 (Sheldrick, 2008)'
_computing_structure_solution 'SHELXS97 (Sheldrick, 2008)'
_diffrn_ambient_temperature 295.0(10)
_diffrn_detector_area_resol_mean 14.6199
_diffrn_measured_fraction_theta_full 0.977
_diffrn_measured_fraction_theta_max 0.977
_diffrn_measurement_device_type 'Rigaku/MSC Mercury CCD'
_diffrn_measurement_method '\f and \w'
_diffrn_radiation_monochromator 'Graphite Monochromator'
_diffrn_radiation_type 'Mo K\a'
_diffrn_radiation_wavelength 0.71070
_diffrn_reflns_av_R_equivalents 0.0361
_diffrn_reflns_av_sigmaI/netI 0.0440
_diffrn_reflns_limit_h_max 6
_diffrn_reflns_limit_h_min -4
_diffrn_reflns_limit_k_max 10
_diffrn_reflns_limit_k_min -10
_diffrn_reflns_limit_l_max 19
_diffrn_reflns_limit_l_min -22
_diffrn_reflns_number 5181
_diffrn_reflns_theta_full 27.48
_diffrn_reflns_theta_max 27.48
_diffrn_reflns_theta_min 3.31
_exptl_absorpt_coefficient_mu 0.268
_exptl_absorpt_correction_type none
_exptl_crystal_colour colorless
_exptl_crystal_density_diffrn 1.460
_exptl_crystal_density_method 'not measured'
_exptl_crystal_description plate
_exptl_crystal_F_000 300
_exptl_crystal_size_max 0.60
_exptl_crystal_size_mid 0.10
_exptl_crystal_size_min 0.08
_refine_diff_density_max 0.550
_refine_diff_density_min -0.262
_refine_ls_extinction_method none
_refine_ls_goodness_of_fit_ref 1.107
_refine_ls_hydrogen_treatment constr
_refine_ls_matrix_type full
_refine_ls_number_parameters 193
_refine_ls_number_reflns 2899
_refine_ls_number_restraints 0
_refine_ls_restrained_S_all 1.107
_refine_ls_R_factor_all 0.0916
_refine_ls_R_factor_gt 0.0691
_refine_ls_shift/su_max 0.000
_refine_ls_shift/su_mean 0.000
_refine_ls_structure_factor_coef Fsqd
_refine_ls_weighting_details 'calc w=1/[\s^2^(Fo^2^)+(0.0793P)^2^+0.337P] where P=(Fo^2^+2Fc^2^)/3'
_refine_ls_weighting_scheme calc
_refine_ls_wR_factor_gt 0.1625
_refine_ls_wR_factor_ref 0.1761
_reflns_number_gt 2300
_reflns_number_total 2899
_reflns_threshold_expression I>2\s(I)
_cod_data_source_file hg2368.cif
_cod_data_source_block I
_cod_database_code 2217534
_cod_database_fobs_code 2217534

loop_
_symmetry_equiv_pos_as_xyz
'x, y, z'
'-x, -y, -z'

loop_
_atom_site_type_symbol
_atom_site_label
_atom_site_fract_x
_atom_site_fract_y
_atom_site_fract_z
_atom_site_U_iso_or_equiv
_atom_site_adp_type
_atom_site_calc_flag
_atom_site_refinement_flags
_atom_site_occupancy
_atom_site_disorder_assembly
_atom_site_disorder_group
S S1 0.86744(17) 0.05411(9) 0.23931(5) 0.0487(3) Uani d . 1 A .
O O1 1.1659(5) 0.5120(3) 0.18957(13) 0.0547(6) Uani d . 1 . .
O O2 0.7713(5) 0.4829(2) 0.31477(12) 0.0501(5) Uani d . 1 . .
O O3 1.2360(6) 0.0234(3) 0.11029(18) 0.0783(8) Uani d . 1 . .
O O4 1.4165(6) 0.2967(3) 0.09719(14) 0.0649(7) Uani d . 1 . .
O O5 0.4735(5) -0.0297(3) 0.36729(15) 0.0632(6) Uani d . 1 . .
O O6 0.4318(4) 0.2289(3) 0.39704(12) 0.0491(5) Uani d . 1 . .
C C1 1.0739(6) 0.2137(4) 0.19066(17) 0.0430(6) Uani d . 1 . .
C C2 1.0364(6) 0.3648(3) 0.21764(16) 0.0400(6) Uani d . 1 A .
C C3 0.8393(6) 0.3508(3) 0.27903(15) 0.0377(6) Uani d . 1 A .
C C4 0.7311(6) 0.1889(3) 0.29702(16) 0.0399(6) Uani d . 1 . .
C C5A 1.162(5) 0.6525(14) 0.2449(14) 0.062(5) Uani d P 0.36(2) A 1
H H5A1 1.2257 0.7562 0.2207 0.074 Uiso calc PR 0.36(2) A 1
H H5A2 1.2966 0.6576 0.2893 0.074 Uiso calc PR 0.36(2) A 1
C C6A 0.855(5) 0.629(2) 0.2697(13) 0.059(4) Uani d P 0.36(2) A 1
H H6A1 0.8417 0.7271 0.3011 0.070 Uiso calc PR 0.36(2) A 1
H H6A2 0.7183 0.6125 0.2246 0.070 Uiso calc PR 0.36(2) A 1
C C5B 1.018(4) 0.6382(11) 0.2131(7) 0.065(3) Uani d P 0.64(2) A 2
H H5B1 0.8276 0.6153 0.1843 0.078 Uiso calc PR 0.64(2) A 2
H H5B2 1.1379 0.7469 0.2017 0.078 Uiso calc PR 0.64(2) A 2
C C6B 0.971(4) 0.6381(10) 0.2987(7) 0.063(3) Uani d P 0.64(2) A 2
H H6B1 1.1603 0.6543 0.3272 0.076 Uiso calc PR 0.64(2) A 2
H H6B2 0.8898 0.7292 0.3153 0.076 Uiso calc PR 0.64(2) A 2
C C7 1.2491(7) 0.1675(4) 0.12851(19) 0.0517(7) Uani d . 1 A .
C C8 1.5944(10) 0.2624(6) 0.0335(2) 0.0806(12) Uani d . 1 . .
H H8A 1.7836 0.3470 0.0367 0.097 Uiso calc R 1 . .
H H8B 1.6335 0.1552 0.0378 0.097 Uiso calc R 1 . .
C C9 1.4402(13) 0.2613(7) -0.0398(3) 0.1016(16) Uani d . 1 . .
H H9A 1.2575 0.1739 -0.0439 0.152 Uiso calc R 1 . .
H H9B 1.5623 0.2426 -0.0809 0.152 Uiso calc R 1 . .
H H9C 1.3978 0.3666 -0.0435 0.152 Uiso calc R 1 . .
C C10 0.5316(6) 0.1166(3) 0.35600(17) 0.0444(6) Uani d . 1 A .
C C11 0.2365(7) 0.1649(4) 0.45733(19) 0.0571(8) Uani d . 1 . .
H H11A 0.3405 0.1178 0.4951 0.069 Uiso calc R 1 . .
H H11B 0.0649 0.0783 0.4352 0.069 Uiso calc R 1 . .
C C12 0.1406(9) 0.3054(5) 0.4950(2) 0.0747(11) Uani d . 1 . .
H H12A 0.3081 0.3833 0.5227 0.112 Uiso calc R 1 . .
H H12B -0.0094 0.2637 0.5303 0.112 Uiso calc R 1 . .
H H12C 0.0612 0.3602 0.4562 0.112 Uiso calc R 1 . .

loop_
_atom_site_aniso_label
_atom_site_aniso_U_11
_atom_site_aniso_U_22
_atom_site_aniso_U_33
_atom_site_aniso_U_12
_atom_site_aniso_U_13
_atom_site_aniso_U_23
S1 0.0565(5) 0.0320(4) 0.0588(5) 0.0137(3) 0.0039(3) 0.0041(3)
O1 0.0743(14) 0.0356(11) 0.0540(13) 0.0104(10) 0.0276(10) 0.0088(9)
O2 0.0703(13) 0.0307(10) 0.0490(12) 0.0103(9) 0.0232(10) 0.0043(8)
O3 0.0888(18) 0.0575(15) 0.095(2) 0.0335(14) 0.0233(15) -0.0121(14)
O4 0.0793(16) 0.0678(16) 0.0562(14) 0.0309(13) 0.0280(12) 0.0075(12)
O5 0.0707(14) 0.0373(12) 0.0790(17) 0.0050(10) 0.0115(12) 0.0213(11)
O6 0.0515(11) 0.0418(11) 0.0513(12) 0.0041(9) 0.0154(9) 0.0127(9)
C1 0.0454(15) 0.0401(15) 0.0445(16) 0.0144(12) 0.0023(12) 0.0004(12)
C2 0.0462(14) 0.0328(13) 0.0396(14) 0.0079(11) 0.0048(11) 0.0039(11)
C3 0.0421(13) 0.0317(13) 0.0379(14) 0.0079(10) 0.0030(10) 0.0028(11)
C4 0.0429(14) 0.0313(13) 0.0444(15) 0.0080(11) 0.0017(11) 0.0049(11)
C5A 0.089(10) 0.021(4) 0.066(9) 0.000(5) 0.024(7) -0.007(5)
C6A 0.089(11) 0.029(5) 0.059(10) 0.016(6) 0.017(7) 0.004(6)
C5B 0.109(8) 0.036(3) 0.056(5) 0.023(4) 0.038(5) 0.013(3)
C6B 0.100(7) 0.026(3) 0.055(5) 0.002(4) 0.036(4) 0.004(3)
C7 0.0530(17) 0.0508(18) 0.0554(18) 0.0238(14) 0.0030(14) -0.0049(15)
C8 0.082(3) 0.106(3) 0.068(3) 0.047(2) 0.028(2) 0.005(2)
C9 0.154(5) 0.099(4) 0.071(3) 0.066(3) 0.027(3) 0.006(3)
C10 0.0441(14) 0.0361(14) 0.0488(16) 0.0014(11) 0.0009(12) 0.0122(12)
C11 0.0505(17) 0.064(2) 0.0530(19) 0.0031(15) 0.0139(14) 0.0208(16)
C12 0.073(2) 0.079(3) 0.062(2) 0.003(2) 0.0216(18) 0.000(2)

loop_
_atom_type_symbol
_atom_type_description
_atom_type_scat_dispersion_real
_atom_type_scat_dispersion_imag
_atom_type_scat_source
C C 0.0033 0.0016 'International Tables Vol C Tables 4.2.6.8 and 6.1.1.4'
H H 0.0000 0.0000 'International Tables Vol C Tables 4.2.6.8 and 6.1.1.4'
O O 0.0106 0.0060 'International Tables Vol C Tables 4.2.6.8 and 6.1.1.4'
S S 0.1246 0.1234 'International Tables Vol C Tables 4.2.6.8 and 6.1.1.4'

loop_
_geom_angle_atom_site_label_1
_geom_angle_atom_site_label_2
_geom_angle_atom_site_label_3
_geom_angle
C4 S1 C1 91.98(13)
C2 O1 C5B 111.5(4)
C2 O1 C5A 111.2(6)
C5B O1 C5A 33.1(6)
C3 O2 C6B 112.4(4)
C3 O2 C6A 111.3(7)
C6B O2 C6A 28.4(6)
C7 O4 C8 117.3(3)
C10 O6 C11 115.5(2)
C2 C1 C7 131.7(3)
C2 C1 S1 111.6(2)
C7 C1 S1 116.7(2)
O1 C2 C1 125.0(3)
O1 C2 C3 122.6(2)
C1 C2 C3 112.4(2)
O2 C3 C4 124.8(2)
O2 C3 C2 122.8(2)
C4 C3 C2 112.4(2)
C3 C4 C10 131.5(3)
C3 C4 S1 111.6(2)
C10 C4 S1 116.8(2)
O1 C5A C6A 108.4(18)
O1 C5A H5A1 110.0
C6A C5A H5A1 110.0
O1 C5A H5A2 110.0
C6A C5A H5A2 110.0
H5A1 C5A H5A2 108.4
O2 C6A C5A 110.1(18)
O2 C6A H6A1 109.6
C5A C6A H6A1 109.6
O2 C6A H6A2 109.6
C5A C6A H6A2 109.6
H6A1 C6A H6A2 108.2
O1 C5B C6B 109.7(11)
O1 C5B H5B1 109.7
C6B C5B H5B1 109.7
O1 C5B H5B2 109.7
C6B C5B H5B2 109.7
H5B1 C5B H5B2 108.2
O2 C6B C5B 110.0(11)
O2 C6B H6B1 109.7
C5B C6B H6B1 109.7
O2 C6B H6B2 109.7
C5B C6B H6B2 109.7
H6B1 C6B H6B2 108.2
O3 C7 O4 125.4(3)
O3 C7 C1 121.2(3)
O4 C7 C1 113.4(3)
C9 C8 O4 110.4(3)
C9 C8 H8A 109.6
O4 C8 H8A 109.6
C9 C8 H8B 109.6
O4 C8 H8B 109.6
H8A C8 H8B 108.1
C8 C9 H9A 109.5
C8 C9 H9B 109.5
H9A C9 H9B 109.5
C8 C9 H9C 109.5
H9A C9 H9C 109.5
H9B C9 H9C 109.5
O5 C10 O6 124.2(3)
O5 C10 C4 122.8(3)
O6 C10 C4 112.9(2)
O6 C11 C12 107.9(3)
O6 C11 H11A 110.1
C12 C11 H11A 110.1
O6 C11 H11B 110.1
C12 C11 H11B 110.1
H11A C11 H11B 108.4
C11 C12 H12A 109.5
C11 C12 H12B 109.5
H12A C12 H12B 109.5
C11 C12 H12C 109.5
H12A C12 H12C 109.5
H12B C12 H12C 109.5

loop_
_geom_bond_atom_site_label_1
_geom_bond_atom_site_label_2
_geom_bond_distance
S1 C4 1.716(3)
S1 C1 1.720(3)
O1 C2 1.352(3)
O1 C5B 1.453(8)
O1 C5A 1.466(13)
O2 C3 1.345(3)
O2 C6B 1.435(9)
O2 C6A 1.468(16)
O3 C7 1.207(4)
O4 C7 1.319(4)
O4 C8 1.463(4)
O5 C10 1.213(3)
O6 C10 1.329(4)
O6 C11 1.451(3)
C1 C2 1.373(4)
C1 C7 1.468(4)
C2 C3 1.425(4)
C3 C4 1.376(4)
C4 C10 1.463(4)
C5A C6A 1.48(3)
C5A H5A1 0.9700
C5A H5A2 0.9700
C6A H6A1 0.9700
C6A H6A2 0.9700
C5B C6B 1.508(18)
C5B H5B1 0.9700
C5B H5B2 0.9700
C6B H6B1 0.9700
C6B H6B2 0.9700
C8 C9 1.439(6)
C8 H8A 0.9700
C8 H8B 0.9700
C9 H9A 0.9600
C9 H9B 0.9600
C9 H9C 0.9600
C11 C12 1.483(5)
C11 H11A 0.9700
C11 H11B 0.9700
C12 H12A 0.9600
C12 H12B 0.9600
C12 H12C 0.9600

loop_
_geom_hbond_atom_site_label_D
_geom_hbond_atom_site_label_H
_geom_hbond_atom_site_label_A
_geom_hbond_site_symmetry_A
_geom_hbond_distance_DH
_geom_hbond_distance_HA
_geom_hbond_distance_DA
_geom_hbond_angle_DHA
_geom_hbond_publ_flag
C9 H9B O3 2_855 0.96 2.66 3.333(5) 127.1 yes
C9 H9A O3 2_755 0.96 2.62 3.523(7) 157.1 yes
C6B H6B1 O5 1_665 0.97 2.68 3.233(12) 116.5 yes

loop_
_geom_torsion_atom_site_label_1
_geom_torsion_atom_site_label_2
_geom_torsion_atom_site_label_3
_geom_torsion_atom_site_label_4
_geom_torsion
C4 S1 C1 C2 -0.5(2)
C4 S1 C1 C7 -179.3(2)
C5B O1 C2 C1 162.8(8)
C5A O1 C2 C1 -161.5(13)
C5B O1 C2 C3 -16.3(9)
C5A O1 C2 C3 19.4(13)
C7 C1 C2 O1 -0.2(5)
S1 C1 C2 O1 -178.7(2)
C7 C1 C2 C3 179.0(3)
S1 C1 C2 C3 0.5(3)
C6B O2 C3 C4 164.7(8)
C6A O2 C3 C4 -164.7(11)
C6B O2 C3 C2 -14.9(9)
C6A O2 C3 C2 15.7(11)
O1 C2 C3 O2 -1.3(4)
C1 C2 C3 O2 179.5(2)
O1 C2 C3 C4 179.0(3)
C1 C2 C3 C4 -0.2(4)
O2 C3 C4 C10 -1.2(5)
C2 C3 C4 C10 178.4(3)
O2 C3 C4 S1 -179.9(2)
C2 C3 C4 S1 -0.2(3)
C1 S1 C4 C3 0.4(2)
C1 S1 C4 C10 -178.4(2)
C2 O1 C5A C6A -50(3)
C5B O1 C5A C6A 46.7(17)
C3 O2 C6A C5A -48(2)
C6B O2 C6A C5A 50(2)
O1 C5A C6A O2 67(3)
C2 O1 C5B C6B 47.5(16)
C5A O1 C5B C6B -48.7(13)
C3 O2 C6B C5B 46.3(17)
C6A O2 C6B C5B -47.3(18)
O1 C5B C6B O2 -65(2)
C8 O4 C7 O3 1.9(5)
C8 O4 C7 C1 -178.7(3)
C2 C1 C7 O3 -174.9(3)
S1 C1 C7 O3 3.5(4)
C2 C1 C7 O4 5.7(5)
S1 C1 C7 O4 -175.8(2)
C7 O4 C8 C9 95.4(4)
C11 O6 C10 O5 -1.4(4)
C11 O6 C10 C4 -179.1(2)
C3 C4 C10 O5 -175.0(3)
S1 C4 C10 O5 3.6(4)
C3 C4 C10 O6 2.7(5)
S1 C4 C10 O6 -178.76(18)
C10 O6 C11 C12 -178.2(3)
